data_1503988
loop_
_publ_author_name
'Tang, Yuchen'
'Fettinger, James C.'
'Shaw, Jared T.'

_publ_section_title
;
 One-step synthesis of complex nitrogen heterocycles from imines and
 alkyl-substituted maleic anhydrides.
;
_journal_issue 17
_journal_name_full 'Organic letters'
_journal_page_first 3802
_journal_page_last 3805
_journal_paper_doi 10.1021/ol901018k
_journal_volume 11
_journal_year 2009
_chemical_formula_moiety 'C18 H16 N2 O3'
_chemical_formula_sum 'C18 H16 N2 O3'
_chemical_formula_weight 308.33
_chemical_name_systematic
; 
 ? 
;
_space_group_IT_number 14
_symmetry_cell_setting monoclinic
_symmetry_space_group_name_Hall '-P 2ybc'
_symmetry_space_group_name_H-M 'P 1 21/c 1'
_atom_sites_solution_hydrogens geom
_atom_sites_solution_primary direct
_atom_sites_solution_secondary difmap
_audit_creation_method SHELXL-97
_cell_angle_alpha 90.00
_cell_angle_beta 95.112(3)
_cell_angle_gamma 90.00
_cell_formula_units_Z 4
_cell_length_a 24.450(5)
_cell_length_b 8.5899(17)
_cell_length_c 6.9140(14)
_cell_measurement_reflns_used 9961
_cell_measurement_temperature 90(2)
_cell_measurement_theta_max 27.50
_cell_measurement_theta_min 2.51
_cell_volume 1446.3(5)
_computing_cell_refinement 'SAINT (7.46A) (Bruker, 2006)'
_computing_data_collection 'SMART (Version 5.054) (Bruker, 2002)'
_computing_data_reduction 'SAINT (7.46A) (Bruker, 2006)'
_computing_molecular_graphics 'SHELXTL 5.1, XP (Sheldrick, 1994)'
_computing_publication_material SHELXL97
_computing_structure_refinement 'SHELXL-97 (Sheldrick, 2008)'
_computing_structure_solution 'SHELXS-97 (Sheldrick, 2008)'
_diffrn_ambient_temperature 90(2)
_diffrn_measured_fraction_theta_full 1.000
_diffrn_measured_fraction_theta_max 1.000
_diffrn_measurement_device_type 'Bruker SMART1000 CCD'
_diffrn_measurement_method '\w and \f'
_diffrn_radiation_monochromator graphite
_diffrn_radiation_source 'fine-focus sealed tube'
_diffrn_radiation_type MoK\a
_diffrn_radiation_wavelength 0.71073
_diffrn_reflns_av_R_equivalents 0.0000
_diffrn_reflns_av_sigmaI/netI 0.0360
_diffrn_reflns_limit_h_max 31
_diffrn_reflns_limit_h_min -31
_diffrn_reflns_limit_k_max 11
_diffrn_reflns_limit_k_min 0
_diffrn_reflns_limit_l_max 8
_diffrn_reflns_limit_l_min 0
_diffrn_reflns_number 3960
_diffrn_reflns_theta_full 27.51
_diffrn_reflns_theta_max 27.51
_diffrn_reflns_theta_min 0.84
_exptl_absorpt_coefficient_mu 0.098
_exptl_absorpt_correction_T_max 0.9794
_exptl_absorpt_correction_T_min 0.9590
_exptl_absorpt_correction_type multi-scan
_exptl_absorpt_process_details 'TWINABS V2008/3 (Sheldrick, 2008)'
_exptl_crystal_colour Colorless
_exptl_crystal_density_diffrn 1.416
_exptl_crystal_description Block
_exptl_crystal_F_000 648
_exptl_crystal_size_max 0.43
_exptl_crystal_size_mid 0.29
_exptl_crystal_size_min 0.26
_refine_diff_density_max 0.261
_refine_diff_density_min -0.235
_refine_diff_density_rms 0.052
_refine_ls_extinction_method none
_refine_ls_goodness_of_fit_ref 1.102
_refine_ls_hydrogen_treatment mixed
_refine_ls_matrix_type full
_refine_ls_number_parameters 273
_refine_ls_number_reflns 3960
_refine_ls_number_restraints 0
_refine_ls_restrained_S_all 1.102
_refine_ls_R_factor_all 0.0472
_refine_ls_R_factor_gt 0.0419
_refine_ls_shift/su_max 0.001
_refine_ls_shift/su_mean 0.000
_refine_ls_structure_factor_coef Fsqd
_refine_ls_weighting_details 'calc w=1/[\s^2^(Fo^2^)+(0.0489P)^2^+0.8170P] where P=(Fo^2^+2Fc^2^)/3'
_refine_ls_weighting_scheme calc
_refine_ls_wR_factor_gt 0.1137
_refine_ls_wR_factor_ref 0.1178
_reflns_number_gt 3575
_reflns_number_total 3960
_reflns_threshold_expression >2sigma(I)
_cod_data_source_file ol901018k_si_006.cif
_cod_data_source_block tw51
_cod_depositor_comments
;
The following automatic conversions were performed:

'_symmetry_cell_setting' value 'Monoclinic' changed to 'monoclinic'
according to /home/saulius/struct/CIF-dictionaries/cif_core.dic
dictionary named 'cif_core.dic' version 2.4.2 from
2011-04-26.

'_exptl_absorpt_correction_type' value 'Multi-scan'
changed to 'multi-scan' according to
/home/saulius/struct/CIF-dictionaries/cif_core.dic dictionary named
'cif_core.dic' version 2.4.2 from 2011-04-26.

Automatic conversion script
Id: cif_fix_values 1715 2011-07-08 13:25:40Z adriana 
;
_cod_original_sg_symbol_H-M 'P 21/c'
_cod_database_code 1503988

loop_
_symmetry_equiv_pos_as_xyz
'x, y, z'
'-x, y+1/2, -z+1/2'
'-x, -y, -z'
'x, -y-1/2, z-1/2'

loop_
_atom_site_label
_atom_site_type_symbol
_atom_site_fract_x
_atom_site_fract_y
_atom_site_fract_z
_atom_site_U_iso_or_equiv
_atom_site_adp_type
_atom_site_occupancy
_atom_site_symmetry_multiplicity
_atom_site_calc_flag
O1 O 0.79178(4) 0.19561(12) 0.21229(15) 0.0171(2) Uani 1 1 d
C1 C 0.84610(6) 0.22486(17) 0.2599(2) 0.0171(3) Uani 1 1 d
C1A C 0.88535(6) 0.09388(17) 0.2686(2) 0.0157(3) Uani 1 1 d
C2 C 0.94439(6) 0.12309(17) 0.2308(2) 0.0180(3) Uani 1 1 d
H2A H 0.9632(8) 0.180(2) 0.333(3) 0.019(4) Uiso 1 1 d
H2B H 0.9468(8) 0.186(2) 0.108(3) 0.024(5) Uiso 1 1 d
O2 O 0.86007(5) 0.35756(13) 0.29371(17) 0.0249(3) Uani 1 1 d
C3 C 0.96775(6) -0.04224(18) 0.2215(2) 0.0197(3) Uani 1 1 d
H3A H 0.9639(8) -0.079(2) 0.087(3) 0.029(5) Uiso 1 1 d
H3B H 1.0079(9) -0.049(2) 0.265(3) 0.031(5) Uiso 1 1 d
C4 C 0.93129(6) -0.14176(17) 0.3435(2) 0.0180(3) Uani 1 1 d
H4A H 0.9248(8) -0.252(2) 0.290(3) 0.019(4) Uiso 1 1 d
H4B H 0.9460(8) -0.147(2) 0.481(3) 0.028(5) Uiso 1 1 d
C4A C 0.87820(6) -0.05276(17) 0.3293(2) 0.0163(3) Uani 1 1 d
C5 C 0.82886(6) -0.11956(17) 0.4100(2) 0.0173(3) Uani 1 1 d
N5A N 0.77903(5) -0.06240(15) 0.33394(18) 0.0171(3) Uani 1 1 d
O5 O 0.83372(5) -0.21395(13) 0.54137(16) 0.0223(2) Uani 1 1 d
C6 C 0.73030(6) -0.07859(19) 0.4432(2) 0.0201(3) Uani 1 1 d
H6A H 0.7218(8) 0.025(2) 0.497(3) 0.021(5) Uiso 1 1 d
H6B H 0.7411(8) -0.151(2) 0.550(3) 0.024(5) Uiso 1 1 d
C7 C 0.68065(6) -0.13677(18) 0.3145(2) 0.0198(3) Uani 1 1 d
H7A H 0.6846(8) -0.250(2) 0.289(3) 0.021(4) Uiso 1 1 d
H7B H 0.6461(9) -0.122(2) 0.391(3) 0.032(5) Uiso 1 1 d
C7A C 0.67596(6) -0.04413(16) 0.1309(2) 0.0171(3) Uani 1 1 d
C7B C 0.63104(6) -0.02133(17) -0.0142(2) 0.0176(3) Uani 1 1 d
C8 C 0.57658(6) -0.07456(19) -0.0366(2) 0.0219(3) Uani 1 1 d
H8 H 0.5626(8) -0.140(2) 0.061(3) 0.023(5) Uiso 1 1 d
C9 C 0.54349(6) -0.0283(2) -0.1992(2) 0.0257(4) Uani 1 1 d
H9 H 0.5059(9) -0.070(3) -0.220(3) 0.035(5) Uiso 1 1 d
C10 C 0.56314(7) 0.0715(2) -0.3377(3) 0.0261(4) Uani 1 1 d
H10 H 0.5384(9) 0.102(2) -0.460(3) 0.036(6) Uiso 1 1 d
C11 C 0.61682(6) 0.12494(19) -0.3202(2) 0.0211(3) Uani 1 1 d
H11 H 0.6297(9) 0.195(3) -0.420(3) 0.035(6) Uiso 1 1 d
C11A C 0.65047(6) 0.07653(17) -0.1579(2) 0.0173(3) Uani 1 1 d
C11B C 0.71941(6) 0.03582(16) 0.0706(2) 0.0161(3) Uani 1 1 d
C11C C 0.77642(6) 0.03307(16) 0.1639(2) 0.0155(3) Uani 1 1 d
H11C H 0.8014(7) -0.0062(19) 0.073(2) 0.012(4) Uiso 1 1 d
N11 N 0.70493(5) 0.11003(15) -0.10350(18) 0.0170(3) Uani 1 1 d
H11A H 0.7274(9) 0.162(2) -0.166(3) 0.027(5) Uiso 1 1 d

loop_
_atom_site_aniso_label
_atom_site_aniso_U_11
_atom_site_aniso_U_22
_atom_site_aniso_U_33
_atom_site_aniso_U_23
_atom_site_aniso_U_13
_atom_site_aniso_U_12
O1 0.0148(5) 0.0159(5) 0.0205(5) -0.0012(4) 0.0011(4) 0.0006(4)
C1 0.0171(7) 0.0195(7) 0.0146(7) 0.0010(5) 0.0006(5) -0.0004(5)
C1A 0.0150(6) 0.0189(7) 0.0130(6) -0.0020(5) 0.0000(5) -0.0007(5)
C2 0.0146(7) 0.0195(7) 0.0196(7) -0.0006(5) 0.0005(5) -0.0014(6)
O2 0.0236(6) 0.0170(5) 0.0333(7) -0.0021(4) -0.0021(5) -0.0012(4)
C3 0.0169(7) 0.0208(7) 0.0216(8) -0.0015(5) 0.0027(6) -0.0004(6)
C4 0.0166(7) 0.0187(7) 0.0185(7) 0.0001(5) -0.0006(5) 0.0013(6)
C4A 0.0161(7) 0.0192(7) 0.0134(6) -0.0030(5) -0.0010(5) 0.0006(5)
C5 0.0173(7) 0.0181(7) 0.0162(7) -0.0021(5) 0.0009(5) 0.0008(6)
N5A 0.0151(6) 0.0209(6) 0.0155(6) 0.0025(4) 0.0034(5) 0.0010(5)
O5 0.0227(6) 0.0237(6) 0.0204(5) 0.0077(4) 0.0009(4) 0.0000(4)
C6 0.0182(7) 0.0265(8) 0.0165(7) 0.0023(6) 0.0058(6) 0.0009(6)
C7 0.0170(7) 0.0227(7) 0.0204(8) 0.0030(5) 0.0056(6) -0.0008(6)
C7A 0.0155(7) 0.0182(7) 0.0179(7) -0.0011(5) 0.0029(5) 0.0011(5)
C7B 0.0160(7) 0.0190(7) 0.0180(7) -0.0023(5) 0.0031(5) 0.0013(6)
C8 0.0169(7) 0.0261(8) 0.0232(8) -0.0017(6) 0.0048(6) -0.0021(6)
C9 0.0150(7) 0.0350(9) 0.0271(9) -0.0045(6) 0.0016(6) -0.0027(7)
C10 0.0192(8) 0.0347(9) 0.0237(8) -0.0016(6) -0.0023(6) 0.0016(7)
C11 0.0195(7) 0.0242(8) 0.0194(7) 0.0005(6) 0.0004(6) 0.0009(6)
C11A 0.0145(7) 0.0187(7) 0.0191(7) -0.0026(5) 0.0029(5) 0.0003(5)
C11B 0.0159(7) 0.0166(7) 0.0159(7) -0.0001(5) 0.0027(5) 0.0020(5)
C11C 0.0152(6) 0.0156(7) 0.0160(7) -0.0001(5) 0.0022(5) 0.0001(5)
N11 0.0141(6) 0.0193(6) 0.0175(6) 0.0021(5) 0.0009(5) -0.0014(5)

loop_
_atom_type_symbol
_atom_type_description
_atom_type_scat_dispersion_real
_atom_type_scat_dispersion_imag
_atom_type_scat_source
C C 0.0033 0.0016 'International Tables Vol C Tables 4.2.6.8 and 6.1.1.4'
H H 0.0000 0.0000 'International Tables Vol C Tables 4.2.6.8 and 6.1.1.4'
N N 0.0061 0.0033 'International Tables Vol C Tables 4.2.6.8 and 6.1.1.4'
O O 0.0106 0.0060 'International Tables Vol C Tables 4.2.6.8 and 6.1.1.4'

loop_
_geom_angle_atom_site_label_1
_geom_angle_atom_site_label_2
_geom_angle_atom_site_label_3
_geom_angle
C1 O1 C11C 116.86(11)
O2 C1 O1 118.28(13)
O2 C1 C1A 122.69(14)
O1 C1 C1A 119.02(12)
C4A C1A C1 128.66(14)
C4A C1A C2 111.25(13)
C1 C1A C2 119.61(12)
C1A C2 C3 102.62(12)
C1A C2 H2A 111.4(11)
C3 C2 H2A 110.7(11)
C1A C2 H2B 111.3(11)
C3 C2 H2B 114.2(11)
H2A C2 H2B 106.7(15)
C2 C3 C4 104.78(12)
C2 C3 H3A 109.4(12)
C4 C3 H3A 109.4(12)
C2 C3 H3B 113.6(12)
C4 C3 H3B 113.7(12)
H3A C3 H3B 105.9(17)
C4A C4 C3 102.74(12)
C4A C4 H4A 110.0(10)
C3 C4 H4A 113.2(10)
C4A C4 H4B 108.9(12)
C3 C4 H4B 111.9(12)
H4A C4 H4B 109.8(15)
C1A C4A C5 127.63(13)
C1A C4A C4 111.21(13)
C5 C4A C4 120.25(12)
O5 C5 N5A 123.27(14)
O5 C5 C4A 120.57(13)
N5A C5 C4A 116.08(12)
C5 N5A C11C 119.50(12)
C5 N5A C6 120.01(12)
C11C N5A C6 119.80(12)
N5A C6 C7 111.71(12)
N5A C6 H6A 108.2(11)
C7 C6 H6A 109.3(11)
N5A C6 H6B 105.5(11)
C7 C6 H6B 112.1(11)
H6A C6 H6B 109.9(15)
C7A C7 C6 108.56(12)
C7A C7 H7A 111.8(11)
C6 C7 H7A 109.9(11)
C7A C7 H7B 111.0(11)
C6 C7 H7B 107.7(11)
H7A C7 H7B 107.8(16)
C11B C7A C7B 106.66(13)
C11B C7A C7 121.76(13)
C7B C7A C7 131.56(13)
C8 C7B C11A 119.36(14)
C8 C7B C7A 133.88(15)
C11A C7B C7A 106.75(13)
C9 C8 C7B 118.47(15)
C9 C8 H8 121.2(11)
C7B C8 H8 120.3(11)
C8 C9 C10 121.29(15)
C8 C9 H9 119.1(13)
C10 C9 H9 119.6(13)
C11 C10 C9 121.53(15)
C11 C10 H10 118.1(12)
C9 C10 H10 120.3(12)
C10 C11 C11A 117.24(15)
C10 C11 H11 120.0(13)
C11A C11 H11 122.8(13)
N11 C11A C11 129.96(14)
N11 C11A C7B 107.95(13)
C11 C11A C7B 122.09(14)
C7A C11B N11 110.72(13)
C7A C11B C11C 125.97(13)
N11 C11B C11C 123.03(13)
N5A C11C O1 111.35(11)
N5A C11C C11B 109.77(12)
O1 C11C C11B 107.08(11)
N5A C11C H11C 110.4(10)
O1 C11C H11C 108.2(10)
C11B C11C H11C 110.0(10)
C11B N11 C11A 107.91(12)
C11B N11 H11A 123.8(14)
C11A N11 H11A 128.1(14)

loop_
_geom_bond_atom_site_label_1
_geom_bond_atom_site_label_2
_geom_bond_distance
O1 C1 1.3629(17)
O1 C11C 1.4765(17)
C1 O2 1.2068(19)
C1 C1A 1.477(2)
C1A C4A 1.344(2)
C1A C2 1.511(2)
C2 C3 1.534(2)
C2 H2A 0.948(19)
C2 H2B 1.01(2)
C3 C4 1.540(2)
C3 H3A 0.97(2)
C3 H3B 1.00(2)
C4 C4A 1.502(2)
C4 H4A 1.025(18)
C4 H4B 0.98(2)
C4A C5 1.489(2)
C5 O5 1.2156(18)
C5 N5A 1.3739(19)
N5A C11C 1.4301(18)
N5A C6 1.4732(19)
C6 C7 1.524(2)
C6 H6A 0.996(19)
C6 H6B 0.98(2)
C7 C7A 1.494(2)
C7 H7A 0.991(19)
C7 H7B 1.04(2)
C7A C11B 1.361(2)
C7A C7B 1.434(2)
C7B C8 1.403(2)
C7B C11A 1.416(2)
C8 C9 1.384(2)
C8 H8 0.96(2)
C9 C10 1.402(3)
C9 H9 0.99(2)
C10 C11 1.385(2)
C10 H10 1.03(2)
C11 C11A 1.395(2)
C11 H11 0.99(2)
C11A N11 1.3814(19)
C11B N11 1.3799(18)
C11B C11C 1.483(2)
C11C H11C 0.977(18)
N11 H11A 0.86(2)

loop_
_geom_hbond_atom_site_label_D
_geom_hbond_atom_site_label_H
_geom_hbond_atom_site_label_A
_geom_hbond_distance_DH
_geom_hbond_distance_HA
_geom_hbond_distance_DA
_geom_hbond_angle_DHA
_geom_hbond_site_symmetry_A
N11 H11A O1 0.86(2) 2.22(2) 3.0659(17) 171.8(19) 4_565
